data_9012747
loop_
_publ_author_name
'Ekimenkova, I. A.'
'Rastsvetaeva, R. K.'
'Khomyakov, A. P.'

_publ_section_title
;
 Crystal structure of the Fe,Cl-analogue of kentbrooksite
;
_journal_name_full 'Doklady Chemistry'
_journal_page_first 17
_journal_page_last 20
_journal_volume 370
_journal_year 2000
_chemical_compound_source 'Petrelius peak, Khibiny massif, Kola Peninsula, Russia'
_chemical_formula_sum
;Ba0.033 Ca6.333 Ce0.468 Cl1.6 Fe2.55 H7.38 K0.249 Mn1.188 Na12 Nb0.8 O81.18
 Si25.2 Sr0.717 Ti0.06 Y0.132 Zr3.27
;
_chemical_name_mineral Georgbarsanovite
_space_group_IT_number 160
_symmetry_space_group_name_Hall 'R 3 -2"'
_symmetry_space_group_name_H-M 'R 3 m :H'
_cell_angle_alpha 90
_cell_angle_beta 90
_cell_angle_gamma 120
_cell_formula_units_Z 3
_cell_length_a 14.262
_cell_length_b 14.262
_cell_length_c 29.949
_cell_volume 5275.624
_database_code_amcsd 0012503
_exptl_crystal_density_diffrn 3.152
_cod_original_sg_symbol_H-M 'R 3 m'
_cod_original_formula_sum
;Na12 Ca6.333 Zr3.27 Fe2.55 Nb.8 Si25.2 Mn1.188 Ti.06 K.249 Sr.717 Ba.033
 Y.132 Ce.468 O81.18 Cl1.6 H7.38
;
_cod_database_code 9012747

loop_
_space_group_symop_operation_xyz
x,y,z
2/3+x,1/3+y,1/3+z
1/3+x,2/3+y,2/3+z
x,x-y,z
2/3+x,1/3+x-y,1/3+z
1/3+x,2/3+x-y,2/3+z
-y,-x,z
2/3-y,1/3-x,1/3+z
1/3-y,2/3-x,2/3+z
-x+y,y,z
2/3-x+y,1/3+y,1/3+z
1/3-x+y,2/3+y,2/3+z
-y,x-y,z
2/3-y,1/3+x-y,1/3+z
1/3-y,2/3+x-y,2/3+z
-x+y,-x,z
2/3-x+y,1/3-x,1/3+z
1/3-x+y,2/3-x,2/3+z

loop_
_atom_site_label
_atom_site_fract_x
_atom_site_fract_y
_atom_site_fract_z
_atom_site_occupancy
_atom_site_U_iso_or_equiv
_atom_site_type_symbol
_atom_site_attached_hydrogens
Na1 0.20900 0.10450 0.28550 1.00000 0.04433 Na 0
Na2a 0.10570 0.21140 0.15620 0.53000 0.02153 Na 0
Na2b 0.12600 0.25200 0.14600 0.10000 0.03546 Na 0
Na2c 0.07700 0.15400 0.17380 0.37000 0.02913 Na 0
Na3a 0.56960 0.13920 0.17300 0.57000 0.02280 Na 0
Na3b 0.55480 0.10960 0.18150 0.43000 0.02406 Na 0
Na4a 0.49700 0.78200 0.17000 0.11000 0.08866 Na 0
Na4b 0.47680 0.73840 0.18630 0.78000 0.05193 Na 0
Ca 0.40540 0.33150 0.33230 1.00000 0.00975 Ca 0
Zr 0.32700 0.16350 0.16670 1.00000 0.00950 Zr 0
Fe 0.01080 0.50540 -0.00020 0.23000 0.02406 Fe 0
NbM1 0.33333 0.66667 0.29580 0.80000 0.01900 Nb 0
SiM1 0.33333 0.66667 0.29580 0.20000 0.01900 Si 0
Fe2+M2 0.18190 0.36380 0.32890 0.62000 0.02026 Fe 0
MnM2 0.18190 0.36380 0.32890 0.04000 0.02026 Mn 0
ZrM2 0.18190 0.36380 0.32890 0.09000 0.02026 Zr 0
TiM2 0.18190 0.36380 0.32890 0.02000 0.02026 Ti 0
KM3 0.46660 0.23330 0.04670 0.08300 0.02153 K 0
SrM3 0.46660 0.23330 0.04670 0.23900 0.02153 Sr 0
BaM3 0.46660 0.23330 0.04670 0.01100 0.02153 Ba 0
YM3 0.46660 0.23330 0.04670 0.04400 0.02153 Y 0
MnM3 0.46660 0.23330 0.04670 0.35600 0.02153 Mn 0
CaM3 0.46660 0.23330 0.04670 0.11100 0.02153 Ca 0
CeM3 0.46660 0.23330 0.04670 0.15600 0.02153 Ce 0
Si1 0.60950 0.60420 0.09730 1.00000 0.00735 Si 0
Si2 0.14020 0.07010 0.08070 1.00000 0.00963 Si 0
Si3 0.26880 0.32600 0.23730 1.00000 0.00684 Si 0
Si4 0.21020 0.42040 0.07430 1.00000 0.00836 Si 0
Si5 0.52660 0.26330 0.25050 1.00000 0.00722 Si 0
Si6 0.45950 0.54050 0.25650 1.00000 0.00975 Si 0
Si7 0.33333 0.66667 0.08730 1.00000 0.01773 Si 0
O1 0.20840 0.60420 0.25130 1.00000 0.02660 O 0
O2 0.39880 0.29750 0.12660 1.00000 0.02406 O 0
O3 0.62720 0.03800 0.04550 1.00000 0.01267 O 0
O4 0.04680 0.30120 0.28990 1.00000 0.01140 O 0
O5 0.10670 0.38850 0.10670 1.00000 0.02533 O 0
O6 0.57210 0.60990 0.22690 1.00000 0.01646 O 0
O7 0.25390 0.22510 0.20780 1.00000 0.01773 O 0
O8 0.44140 0.22070 0.29080 1.00000 0.02026 O 0
O9 0.18070 0.36140 0.22030 1.00000 0.01267 O 0
O10 0.17960 0.08980 0.13240 1.00000 0.01900 O 0
O11 0.17780 0.35560 0.02900 1.00000 0.01393 O 0
O12 0.60550 0.39480 0.25310 1.00000 0.01267 O 0
O13 0.23280 0.11640 0.04480 1.00000 0.01900 O 0
O14 0.48270 0.51720 0.30640 1.00000 0.01393 O 0
O15 0.01180 0.50590 0.11600 1.00000 0.01267 O 0
O16 0.06160 0.12320 0.07340 1.00000 0.01393 O 0
O17 0.27430 0.54860 0.06620 1.00000 0.04053 O 0
O18 0.47100 0.23550 0.20250 1.00000 0.01773 O 0
O-H1 0.33333 0.66667 0.14260 1.00000 0.02660 O 1
O-H2 0.60300 0.20600 -0.00140 1.00000 0.03800 O 1
O-H3 0.41300 0.58600 0.00200 0.23000 0.11399 O 1
Clla 0.61800 0.38300 0.09670 0.10000 0.03800 Cl 0
Cllb 0.66667 0.33333 0.09910 0.80000 0.03040 Cl 0
Cl2 0.00000 0.00000 0.24490 0.20000 0.01520 Cl 0
Wat 0.00000 0.00000 0.25510 0.80000 0.02153 O 2

loop_
_cod_changelog_entry_id
_cod_changelog_entry_author
_cod_changelog_entry_date
_cod_changelog_entry_text
1
;cod-tools version 3.8.0
Id: cif_guess_AMCSD_atom_types 9581 2023-05-17 12:35:41Z saulius
;
2023-05-21T08:54:27+03:00
;Derived atom types and hydrogen counts
from atom names that follow the AMCSD naming convention
(Wat == water, O-H == hydroxyl).
;

loop_
_cod_related_entry_id
_cod_related_entry_database
_cod_related_entry_code
1 AMCSD 0012503
